data_4001699
loop_
_publ_author_name
'Colodrero, Rosario M. P.'
'Papathanasiou, Konstantinos E.'
'Stavgianoudaki, Nikoleta'
'Olivera-Pastor, Pascual'
'Losilla, Enrique R.'
'Aranda, Miguel A. G.'
'Le\'on-Reina, Laura'
'Sanz, Jes\'us'
'Sobrados, Isabel'
'Choquesillo-Lazarte, Duane'
'Garc\'ia-Ruiz, Juan M.'
'Atienzar, Pedro'
'Rey, Fernando'
'Demadis, Konstantinos D.'
'Cabeza, Aurelio'

_publ_section_title
;
 Multifunctional Luminescent and Proton-Conducting Lanthanide
 Carboxyphosphonate Open-Framework Hybrids Exhibiting
 Crystalline-to-Amorphous-to-Crystalline Transformations
;
_journal_issue 19
_journal_name_full 'Chemistry of Materials'
_journal_page_first 3780
_journal_paper_doi 10.1021/cm302381k
_journal_volume 24
_journal_year 2012
_chemical_formula_moiety 'C8 H43 La3 O40 P4'
_chemical_formula_sum 'C8 H43 La3 O40 P4'
_chemical_formula_weight 1319.66
_chemical_name_systematic ' ?'
_space_group_IT_number 60
_symmetry_cell_setting orthorhombic
_symmetry_space_group_name_Hall '-P 2n 2c'
_symmetry_space_group_name_H-M 'P c a n'
_audit_creation_date 2012-02-29T20:32
_audit_creation_method 'from EXP file using GSAS2CIF'
_audit_update_record ' 2012-02-29T20:20  Initial CIF as created by GSAS2CIF'
_cell_angle_alpha 90.0
_cell_angle_beta 90.0
_cell_angle_gamma 90.0
_cell_formula_units_Z 4
_cell_length_a 13.36042(33)
_cell_length_b 26.2820(8)
_cell_length_c 11.26679(32)
_cell_measurement_temperature 293
_cell_volume 3956.20(19)
_computing_structure_refinement GSAS
_diffrn_ambient_temperature 293
_diffrn_measurement_device_type 'PANalytical X'PERT PRO'
_diffrn_radiation_probe x-ray
_diffrn_radiation_type 'Cu K\a'
_diffrn_radiation_wavelength 1.5406
_diffrn_source 'Cu ka'
_diffrn_source_target Cu
_diffrn_source_type 'sealed X-ray tube'
_exptl_absorpt_correction_T_max 1.00000
_exptl_absorpt_correction_T_min 1.00000
_exptl_absorpt_process_details
;   GSAS Absorption/surface roughness correction: function number 0
 No correction is applied.
;
_exptl_crystal_density_diffrn 2.143
_pd_block_id 2012-02-29T20:20|LAHPAA-16H2O_IBA2|LaHPAA|X'PERT
_pd_calc_method 'Rietveld Refinement'
_pd_char_colour colourless
_pd_instr_location ' ?'
_pd_meas_2theta_range_inc 0.0167
_pd_meas_2theta_range_max 99.9395
_pd_meas_2theta_range_min 5.0
_pd_phase_name La3(H0.75O3PCHOHCOO)4(H2O)16
_pd_proc_2theta_range_inc 0.0167
_pd_proc_2theta_range_max 99.95963
_pd_proc_2theta_range_min 5.02012
_pd_proc_info_datetime 2012-03-21T10:03:43
_pd_proc_info_excluded_regions ' ?'
_pd_proc_ls_background_function
;   GSAS Background function number 7 with 20 terms.
 Linear interpolation
      1:    1698.63     2:    1254.96     3:    1023.74     4:    785.586    
      5:    812.510     6:    679.624     7:    660.652     8:    680.754    
      9:    579.335    10:    573.322    11:    543.785    12:    522.408    
     13:    512.057    14:    504.528    15:    489.075    16:    517.303    
     17:    514.870    18:    518.787    19:    497.190    20:    508.284    
;
_pd_proc_ls_peak_cutoff 0.00300
_pd_proc_ls_pref_orient_corr
;   March-Dollase
 AXIS  1 Ratio=   0.87339  h= 0.000  k= 1.000  l= 0.000
 Prefered orientation correction range: Min=   0.81622, Max=   1.50102
;
_pd_proc_ls_profile_function
;
 CW Profile function number 4 with  18 terms
 Pseudovoigt profile coefficients as parameterized in
 P. Thompson, D.E. Cox & J.B. Hastings (1987). J. Appl. Cryst.,20,79-83.
 Asymmetry correction of L.W. Finger, D.E. Cox & A. P. Jephcoat (1994).
 J. Appl. Cryst.,27,892-900.
 Microstrain broadening by P.W. Stephens,  (1999). J. Appl. Cryst.,32,281-289.
 Peak tails are ignored  where the intensity is below 0.0030 times the peak
   Aniso. broadening axis   0.0   1.0   0.0
;
_pd_proc_ls_prof_R_factor 0.0433
_pd_proc_ls_prof_wR_expected 0.0315
_pd_proc_ls_prof_wR_factor 0.0553
_pd_spec_mounting ' ?'
_refine_ls_goodness_of_fit_all 1.81
_refine_ls_matrix_type full
_refine_ls_number_parameters 115
_refine_ls_number_restraints 38
_refine_ls_R_Fsqd_factor 0.06210
_refine_ls_shift/su_max 0.05
_refine_ls_shift/su_mean 0.01
_reflns_d_resolution_high 1.006
_reflns_d_resolution_low 6.680
_reflns_limit_h_max 13
_reflns_limit_h_min 0
_reflns_limit_k_max 26
_reflns_limit_k_min 0
_reflns_limit_l_max 11
_reflns_limit_l_min 0
_reflns_number_total 2036
_cod_data_source_file cm302381k_si_002.cif
_cod_data_source_block LAHPA-II
_cod_depositor_comments
;
The following automatic conversions were performed:

'_geom_bond_publ_flag' value 'N' changed to 'n' according to
/home/saulius/struct/CIF-dictionaries/cif_core.dic dictionary named
'cif_core.dic' version 2.4.2 from 2011-04-26 (155
times).

'_geom_angle_publ_flag' value 'N' changed to 'n' according
to /home/saulius/struct/CIF-dictionaries/cif_core.dic dictionary
named 'cif_core.dic' version 2.4.2 from 2011-04-26 (73 times).

Automatic conversion script
Id: cif_fix_values 1891 2012-01-12 08:04:46Z andrius 
;
_cod_original_cell_volume 3956.20(24)
_cod_database_code 4001699

loop_
_symmetry_equiv_pos_site_id
_symmetry_equiv_pos_as_xyz
1 +x,+y,+z
2 -x,+y,+z+1/2
3 +x+1/2,-y+1/2,+z
4 -x+1/2,-y+1/2,+z+1/2
-1 -x,-y,-z
-2 +x,-y,-z+1/2
-3 -x+1/2,+y+1/2,-z
-4 +x+1/2,+y+1/2,-z+1/2

loop_
_atom_site_type_symbol
_atom_site_label
_atom_site_fract_x
_atom_site_fract_y
_atom_site_fract_z
_atom_site_occupancy
_atom_site_thermal_displace_type
_atom_site_U_iso_or_equiv
_atom_site_symmetry_multiplicity
La La2 0.34141(23) 0.78148(11) 1.02779(27) 1.0 Uiso 0.01 8
P P1 0.1837(7) 0.68892(33) 0.8601(8) 1.0 Uiso 0.01 8
O O2 0.2840(9) 0.7171(7) 0.8692(15) 1.0 Uiso 0.01 8
O O3 0.1883(16) 0.6357(4) 0.9170(14) 1.0 Uiso 0.01 8
O O1 0.1487(12) 0.6847(6) 0.7304(8) 1.0 Uiso 0.01 8
C C1 0.0894(11) 0.7254(7) 0.9390(11) 1.0 Uiso 0.01 8
O O4 0.0031(10) 0.7303(9) 0.8690(19) 1.0 Uiso 0.01 8
C C2 0.0938(13) 0.7235(15) 1.0727(11) 1.0 Uiso 0.01 8
O O5 0.1762(12) 0.7304(10) 1.1204(15) 1.0 Uiso 0.01 8
O O6 0.0174(13) 0.7103(10) 1.1265(15) 1.0 Uiso 0.01 8
La La1 0.5113(4) 1.0 0.75 1.0 Uiso 0.01 4
P P2 0.2925(8) 0.91401(34) 0.7054(8) 1.0 Uiso 0.01 8
O O9 0.3748(12) 0.9480(6) 0.6517(17) 1.0 Uiso 0.01 8
O O8 0.2212(14) 0.9452(6) 0.7843(15) 1.0 Uiso 0.01 8
O O7 0.2338(13) 0.8860(6) 0.6070(12) 1.0 Uiso 0.01 8
C C3 0.3521(14) 0.8664(5) 0.7976(14) 1.0 Uiso 0.01 8
O O10 0.3018(17) 0.8197(5) 0.7939(20) 1.0 Uiso 0.01 8
C C4 0.3996(23) 0.8909(9) 0.9047(14) 1.0 Uiso 0.01 8
O O12 0.4544(18) 0.9281(8) 0.8862(19) 1.0 Uiso 0.01 8
O O11 0.3889(16) 0.8688(7) 1.0008(13) 1.0 Uiso 0.01 8
O Ow1 0.3860(19) 0.6896(9) 1.1341(21) 1.0 Uiso 0.01 8
O Ow4 0.1729(19) 0.8412(8) 1.0442(19) 1.0 Uiso 0.01 8
O Ow5 0.5784(18) 0.9031(10) 0.7089(23) 1.0 Uiso 0.01 8
O Ow6 0.6387(17) 0.9857(8) 0.9358(20) 1.0 Uiso 0.01 8
O Ow2 0.0568(22) 0.1572(8) 0.2531(26) 1.0 Uiso 0.01 8
O Ow3 0.1956(18) 0.0559(9) 0.4436(20) 1.0 Uiso 0.01 8
O Ow7 0.4025(16) 0.4784(7) 0.3892(21) 1.0 Uiso 0.01 8
O Ow8 0.2115(28) 0.0 0.25 1.0 Uiso 0.01 4
O Ow9 0.025(4) 0.0693(18) 0.131(4) 0.5 Uiso 0.01 8

loop_
_atom_type_symbol
_atom_type_number_in_cell
_atom_type_scat_dispersion_real
_atom_type_scat_dispersion_imag
_atom_type_scat_Cromer_Mann_a1
_atom_type_scat_Cromer_Mann_a2
_atom_type_scat_Cromer_Mann_a3
_atom_type_scat_Cromer_Mann_a4
_atom_type_scat_Cromer_Mann_b1
_atom_type_scat_Cromer_Mann_b2
_atom_type_scat_Cromer_Mann_b3
_atom_type_scat_Cromer_Mann_b4
_atom_type_scat_Cromer_Mann_c
_atom_type_scat_source
P 16.0 0.000 0.000 6.43450 1.90670 4.17910 27.1570 1.78000 0.52600 1.49080 68.1645 1.11490 International_Tables_Vol_C
O 160.0 0.000 0.000 3.04850 13.2771 2.28680 5.70110 1.54630 0.32390 0.86700 32.9089 0.25080 International_Tables_Vol_C
C 32.0 0.000 0.000 2.31000 20.8439 1.02000 10.2075 1.58860 0.56870 0.86500 51.6512 0.21560 International_Tables_Vol_C
H 0.0 0.000 0.000 0.49300 10.5109 0.32291 26.1257 0.14019 3.14236 0.04081 57.7997 0.00304 International_Tables_Vol_C
La 12.0 0.000 0.000 20.5780 2.94817 19.5990 0.24448 11.3727 18.7726 3.28719 133.124 2.14678 International_Tables_Vol_C

loop_
_geom_angle_atom_site_label_1
_geom_angle_atom_site_label_2
_geom_angle_atom_site_label_3
_geom_angle
_geom_angle_site_symmetry_1
_geom_angle_site_symmetry_3
_geom_angle_publ_flag
O2 La2 O1 154.0(6) 1_555 4_565 n
O2 La2 O6 128.1(6) 1_555 3_565 n
O2 La2 O11 128.2(6) 1_555 1_555 n
O2 La2 Ow1 77.9(7) 1_555 1_555 n
O2 La2 Ow4 100.2(6) 1_555 1_555 n
O1 La2 O6 61.6(5) 4_565 3_565 n
O1 La2 O11 76.0(5) 4_565 1_555 n
O1 La2 Ow1 84.3(6) 4_565 1_555 n
O1 La2 Ow4 77.0(6) 4_565 1_555 n
O6 La2 O11 74.7(7) 3_565 1_555 n
O6 La2 Ow1 72.1(8) 3_565 1_555 n
O6 La2 Ow4 131.4(7) 3_565 1_555 n
O11 La2 Ow1 146.6(7) 1_555 1_555 n
O11 La2 Ow4 71.3(7) 1_555 1_555 n
Ow1 La2 Ow4 130.3(8) 1_555 1_555 n
O2 P1 O3 112.1(5) 1_555 1_555 n
O2 P1 O1 111.3(5) 1_555 1_555 n
O2 P1 C1 108.6(5) 1_555 1_555 n
O3 P1 O1 110.0(5) 1_555 1_555 n
O3 P1 C1 107.7(5) 1_555 1_555 n
O1 P1 C1 107.0(4) 1_555 1_555 n
La2 O2 P1 128.5(8) 1_555 1_555 n
La2 O1 P1 147.3(9) 4_564 1_555 n
P1 C1 O4 110.1(5) 1_555 1_555 n
P1 C1 C2 116.4(15) 1_555 1_555 n
O4 C1 C2 126.6(13) 1_555 1_555 n
C1 C2 O5 117.5(6) 1_555 1_555 n
C1 C2 O6 117.8(6) 1_555 1_555 n
O5 C2 O6 124.2(7) 1_555 1_555 n
La2 O6 C2 120.8(13) 3_465 1_555 n
O9 La1 O9 87.9(8) 1_555 -2_577 n
O9 La1 O12 69.5(7) 1_555 1_555 n
O9 La1 O12 85.5(7) 1_555 -2_577 n
O9 La1 Ow5 70.1(7) 1_555 1_555 n
O9 La1 Ow5 144.2(7) 1_555 -2_577 n
O9 La1 Ow6 135.4(7) 1_555 1_555 n
O9 La1 Ow6 100.8(5) 1_555 -2_577 n
O9 La1 O12 85.5(7) -2_577 1_555 n
O9 La1 O12 69.5(7) -2_577 -2_577 n
O9 La1 Ow5 144.2(7) -2_577 1_555 n
O9 La1 Ow5 70.1(7) -2_577 -2_577 n
O9 La1 Ow6 100.8(5) -2_577 1_555 n
O9 La1 Ow6 135.4(7) -2_577 -2_577 n
O12 La1 O12 145.4(12) 1_555 -2_577 n
O12 La1 Ow5 60.7(7) 1_555 1_555 n
O12 La1 Ow5 133.2(6) 1_555 -2_577 n
O12 La1 Ow6 67.8(7) 1_555 1_555 n
O12 La1 Ow6 138.6(7) 1_555 -2_577 n
O12 La1 Ow5 133.2(6) -2_577 1_555 n
O12 La1 Ow5 60.7(7) -2_577 -2_577 n
O12 La1 Ow6 138.6(7) -2_577 1_555 n
O12 La1 Ow6 67.8(7) -2_577 -2_577 n
Ow5 La1 Ow5 141.8(10) 1_555 -2_577 n
Ow5 La1 Ow6 78.3(7) 1_555 1_555 n
Ow5 La1 Ow6 78.1(7) 1_555 -2_577 n
Ow5 La1 Ow6 78.1(7) -2_577 1_555 n
Ow5 La1 Ow6 78.3(7) -2_577 -2_577 n
Ow6 La1 Ow6 102.7(10) 1_555 -2_577 n
O9 P2 O8 111.1(5) 1_555 1_555 n
O9 P2 O7 110.9(5) 1_555 1_555 n
O9 P2 C3 108.2(5) 1_555 1_555 n
O8 P2 O7 110.8(5) 1_555 1_555 n
O8 P2 C3 108.0(5) 1_555 1_555 n
O7 P2 C3 107.8(5) 1_555 1_555 n
La1 O9 P2 130.9(10) 1_555 1_555 n
P2 C3 O10 112.2(6) 1_555 1_555 n
P2 C3 C4 110.4(13) 1_555 1_555 n
O10 C3 C4 127.0(14) 1_555 1_555 n
C3 C4 O12 116.9(6) 1_555 1_555 n
C3 C4 O11 116.8(6) 1_555 1_555 n
O12 C4 O11 125.9(6) 1_555 1_555 n
La1 O12 C4 149.5(13) 1_555 1_555 n
La2 O11 C4 126.2(12) 1_555 1_555 n

loop_
_geom_bond_atom_site_label_1
_geom_bond_atom_site_label_2
_geom_bond_distance
_geom_bond_site_symmetry_2
_geom_bond_publ_flag
La2 O2 2.577(15) 1_555 n
La2 O1 2.453(11) 4_565 n
La2 O4 2.822(20) 3_565 n
La2 O5 2.787(20) 1_555 n
La2 O6 2.610(19) 3_565 n
La2 O10 2.870(19) 1_555 n
La2 O11 2.401(18) 1_555 n
La2 Ow1 2.761(23) 1_555 n
La2 Ow4 2.752(24) 1_555 n
P1 O2 1.534(4) 1_555 n
P1 O3 1.540(4) 1_555 n
P1 O1 1.539(4) 1_555 n
P1 C1 1.816(4) 1_555 n
P1 O4 2.649(7) 1_555 n
O2 La2 2.577(15) 1_555 n
O2 P1 1.534(4) 1_555 n
O2 O3 2.550(7) 1_555 n
O2 O1 2.538(7) 1_555 n
O2 O10 2.837(21) 1_555 n
O2 Ow2 2.983(31) -3_556 n
O3 P1 1.540(4) 1_555 n
O3 O2 2.550(7) 1_555 n
O3 O1 2.523(7) 1_555 n
O3 O7 2.447(21) 4_565 n
O3 Ow5 2.949(31) 3_465 n
O1 La2 2.453(11) 4_564 n
O1 P1 1.539(4) 1_555 n
O1 O2 2.538(7) 1_555 n
O1 O3 2.523(7) 1_555 n
O1 O4 2.767(15) 1_555 n
O1 O6 2.598(20) 2_554 n
O1 O11 2.987(17) 4_564 n
O1 Ow5 2.505(30) 3_465 n
C1 P1 1.816(4) 1_555 n
C1 O4 1.403(4) 1_555 n
C1 C2 1.509(4) 1_555 n
C1 O5 2.353(7) 1_555 n
C1 O6 2.355(7) 1_555 n
O4 La2 2.822(20) 3_465 n
O4 P1 2.649(7) 1_555 n
O4 O1 2.767(15) 1_555 n
O4 C1 1.403(4) 1_555 n
O4 C2 2.602(15) 1_555 n
O4 O6 2.954(26) 1_555 n
O4 O6 2.796(23) 2_554 n
C2 C1 1.509(4) 1_555 n
C2 O4 2.602(15) 1_555 n
C2 O5 1.238(4) 1_555 n
C2 O6 1.236(4) 1_555 n
O5 La2 2.787(20) 1_555 n
O5 C1 2.353(7) 1_555 n
O5 C2 1.238(4) 1_555 n
O5 O6 2.186(7) 1_555 n
O5 O10 2.375(29) 4_565 n
O6 La2 2.610(19) 3_465 n
O6 O1 2.598(20) 2_555 n
O6 C1 2.355(7) 1_555 n
O6 O4 2.954(26) 1_555 n
O6 O4 2.796(23) 2_555 n
O6 C2 1.236(4) 1_555 n
O6 O5 2.186(7) 1_555 n
La1 O9 2.533(17) 1_555 n
La1 O9 2.533(17) -2_576 n
La1 O12 2.549(18) 1_555 n
La1 O12 2.549(18) -2_576 n
La1 Ow5 2.738(26) 1_555 n
La1 Ow5 2.738(26) -2_576 n
La1 Ow6 2.724(23) 1_555 n
La1 Ow6 2.724(23) -2_576 n
P2 O9 1.541(4) 1_555 n
P2 O8 1.540(4) 1_555 n
P2 O7 1.545(4) 1_555 n
P2 C3 1.812(4) 1_555 n
P2 O10 2.674(7) 1_555 n
O9 La1 2.533(17) 1_555 n
O9 P2 1.541(4) 1_555 n
O9 O8 2.540(7) 1_555 n
O9 O7 2.542(7) 1_555 n
O9 O12 2.895(33) 1_555 n
O9 Ow6 2.633(26) 2_654 n
O8 P2 1.540(4) 1_555 n
O8 O9 2.540(7) 1_555 n
O8 O8 2.982(33) -2_576 n
O8 O7 2.538(7) 1_555 n
O8 Ow7 2.855(11) 4_565 n
O8 Ow7 2.705(27) -3_556 n
O7 O3 2.447(21) 4_564 n
O7 P2 1.545(4) 1_555 n
O7 O9 2.542(7) 1_555 n
O7 O8 2.538(7) 1_555 n
O7 O10 2.879(16) 1_555 n
O7 Ow1 2.569(26) 4_564 n
C3 P2 1.812(4) 1_555 n
C3 O10 1.399(4) 1_555 n
C3 C4 1.508(4) 1_555 n
C3 O12 2.345(7) 1_555 n
C3 O11 2.342(7) 1_555 n
O10 La2 2.870(19) 1_555 n
O10 O2 2.837(21) 1_555 n
O10 O5 2.375(29) 4_564 n
O10 P2 2.674(7) 1_555 n
O10 O7 2.879(16) 1_555 n
O10 C3 1.399(4) 1_555 n
O10 C4 2.602(16) 1_555 n
O10 O11 2.908(27) 1_555 n
C4 C3 1.508(4) 1_555 n
C4 O10 2.602(16) 1_555 n
C4 O12 1.240(4) 1_555 n
C4 O11 1.237(4) 1_555 n
O12 La1 2.549(18) 1_555 n
O12 O9 2.895(33) 1_555 n
O12 C3 2.345(7) 1_555 n
O12 C4 1.240(4) 1_555 n
O12 O11 2.206(4) 1_555 n
O12 Ow5 2.676(32) 1_555 n
O12 Ow6 2.943(30) 1_555 n
O11 La2 2.401(18) 1_555 n
O11 O1 2.987(17) 4_565 n
O11 C3 2.342(7) 1_555 n
O11 O10 2.908(27) 1_555 n
O11 C4 1.237(4) 1_555 n
O11 O12 2.206(4) 1_555 n
O11 Ow5 2.550(28) 2_655 n
Ow1 La2 2.761(23) 1_555 n
Ow1 O7 2.569(26) 4_565 n
Ow1 Ow2 2.75(4) -4_556 n
Ow4 La2 2.752(24) 1_555 n
Ow4 Ow2 2.76(4) -2_566 n
Ow4 Ow3 2.724(27) -2_566 n
Ow5 O3 2.949(31) 3_565 n
Ow5 O1 2.505(30) 3_565 n
Ow5 La1 2.738(26) 1_555 n
Ow5 O12 2.676(32) 1_555 n
Ow5 O11 2.550(28) 2_654 n
Ow6 La1 2.724(23) 1_555 n
Ow6 O9 2.633(26) 2_655 n
Ow6 O12 2.943(30) 1_555 n
Ow6 Ow3 2.882(30) 2_665 n
Ow6 Ow8 2.921(31) 2_665 n
Ow2 O2 2.983(31) -3_546 n
Ow2 Ow1 2.75(4) -4_446 n
Ow2 Ow4 2.76(4) -2_566 n
Ow2 Ow9 2.72(5) 1_555 n
Ow3 Ow4 2.724(27) -2_566 n
Ow3 Ow6 2.882(30) 2_644 n
Ow3 Ow8 2.638(24) 1_555 n
Ow7 O8 2.855(11) 4_564 n
Ow7 O8 2.705(27) -3_546 n
Ow7 Ow9 2.91(5) -4_555 n
Ow8 Ow6 2.921(31) 2_644 n
Ow8 Ow6 2.921(31) -1_666 n
Ow8 Ow3 2.638(24) 1_555 n
Ow8 Ow3 2.638(24) -2_555 n
Ow9 Ow2 2.72(5) 1_555 n
Ow9 Ow7 2.91(5) -4_445 n
